data_7217378
loop_
_publ_author_name
'Safin, Damir A.'
'Babashkina, Maria G.'
'Robeyns, Koen'
'Bolte, Michael'
'Garcia, Yann'

_publ_section_title
;
 N-Salicylidene aniline derivatives based on the
 N&#x2032;-thiophosphorylated thiourea scaffold
;
_journal_issue 30
_journal_name_full CrystEngComm
_journal_page_first 7053
_journal_paper_doi 10.1039/C4CE00598H
_journal_volume 16
_journal_year 2014
_chemical_formula_moiety 'C19 H24 Cl N4 O3 P S2'
_chemical_formula_sum 'C19 H24 Cl N4 O3 P S2'
_chemical_formula_weight 486.96
_chemical_name_systematic
; 
 ? 
;
_space_group_IT_number 2
_symmetry_cell_setting triclinic
_symmetry_space_group_name_Hall '-P 1'
_symmetry_space_group_name_H-M 'P -1'
_atom_sites_solution_hydrogens geom
_atom_sites_solution_primary direct
_atom_sites_solution_secondary difmap
_audit_creation_method SHELXL-97
_cell_angle_alpha 98.428(10)
_cell_angle_beta 109.104(9)
_cell_angle_gamma 96.547(8)
_cell_formula_units_Z 2
_cell_length_a 8.5874(7)
_cell_length_b 11.9114(14)
_cell_length_c 12.8574(15)
_cell_measurement_reflns_used 5765
_cell_measurement_temperature 295(2)
_cell_measurement_theta_max 25.7288
_cell_measurement_theta_min 2.1926
_cell_volume 1210.7(2)
_computing_cell_refinement
;
CrysAlisPro, Agilent Technologies,
Version 1.171.35.19 (release 27-10-2011 CrysAlis171 .NET)
(compiled Oct 27 2011,15:02:11)
;
_computing_data_collection MAR
_computing_data_reduction
;
CrysAlisPro, Agilent Technologies,
Version 1.171.35.19 (release 27-10-2011 CrysAlis171 .NET)
(compiled Oct 27 2011,15:02:11)
;
_computing_structure_refinement 'SHELXL-97 (Sheldrick, 1997)'
_computing_structure_solution 'SHELXS-97 (Sheldrick, 1990)'
_diffrn_ambient_temperature 295(2)
_diffrn_measured_fraction_theta_full 0.934
_diffrn_measured_fraction_theta_max 0.915
_diffrn_measurement_device_type 'MAR345 image plate'
_diffrn_measurement_method '120 images, \D\F 2.0\%'
_diffrn_radiation_monochromator 'Zr filter'
_diffrn_radiation_source 'Rigaku UltraX 18 rotating anode'
_diffrn_radiation_type MoK\a
_diffrn_radiation_wavelength 0.71073
_diffrn_reflns_av_R_equivalents 0.0326
_diffrn_reflns_av_sigmaI/netI 0.0334
_diffrn_reflns_limit_h_max 10
_diffrn_reflns_limit_h_min -10
_diffrn_reflns_limit_k_max 14
_diffrn_reflns_limit_k_min -14
_diffrn_reflns_limit_l_max 15
_diffrn_reflns_limit_l_min -15
_diffrn_reflns_number 10918
_diffrn_reflns_theta_full 25.24
_diffrn_reflns_theta_max 25.78
_diffrn_reflns_theta_min 2.52
_exptl_absorpt_coefficient_mu 0.423
_exptl_absorpt_correction_T_max 1.00000
_exptl_absorpt_correction_T_min 0.76019
_exptl_absorpt_correction_type multi-scan
_exptl_absorpt_process_details
;
CrysAlisPro, Agilent Technologies,
Version 1.171.35.19 (release 27-10-2011 CrysAlis171 .NET)
(compiled Oct 27 2011,15:02:11)
Empirical absorption correction using spherical harmonics,
 implemented in SCALE3 ABSPACK scaling algorithm.
;
_exptl_crystal_colour orange
_exptl_crystal_density_diffrn 1.336
_exptl_crystal_density_method 'not measured'
_exptl_crystal_description plate
_exptl_crystal_F_000 508
_exptl_crystal_size_max 0.44
_exptl_crystal_size_mid 0.33
_exptl_crystal_size_min 0.06
_refine_diff_density_max 0.267
_refine_diff_density_min -0.325
_refine_diff_density_rms 0.046
_refine_ls_extinction_method none
_refine_ls_goodness_of_fit_ref 1.050
_refine_ls_hydrogen_treatment constr
_refine_ls_matrix_type full
_refine_ls_number_parameters 275
_refine_ls_number_reflns 4261
_refine_ls_number_restraints 0
_refine_ls_restrained_S_all 1.050
_refine_ls_R_factor_all 0.0583
_refine_ls_R_factor_gt 0.0463
_refine_ls_shift/su_max 0.000
_refine_ls_shift/su_mean 0.000
_refine_ls_structure_factor_coef Fsqd
_refine_ls_weighting_details 'calc w=1/[\s^2^(Fo^2^)+(0.0545P)^2^+0.7010P] where P=(Fo^2^+2Fc^2^)/3'
_refine_ls_weighting_scheme calc
_refine_ls_wR_factor_gt 0.1191
_refine_ls_wR_factor_ref 0.1261
_reflns_number_gt 3525
_reflns_number_total 4261
_reflns_threshold_expression >2sigma(I)
_cod_data_source_file c4ce00598h2.cif
_cod_data_source_block 3
_cod_database_code 7217378

loop_
_symmetry_equiv_pos_as_xyz
'x, y, z'
'-x, -y, -z'

loop_
_atom_site_label
_atom_site_type_symbol
_atom_site_fract_x
_atom_site_fract_y
_atom_site_fract_z
_atom_site_U_iso_or_equiv
_atom_site_adp_type
_atom_site_occupancy
_atom_site_symmetry_multiplicity
_atom_site_calc_flag
_atom_site_refinement_flags
S1 S 0.52280(10) 0.17644(6) 0.27090(6) 0.0597(2) Uani 1 1 d .
P1 P 0.34010(8) 0.19862(5) 0.14500(5) 0.04015(18) Uani 1 1 d .
O2 O 0.3577(2) 0.17803(15) 0.02680(15) 0.0497(4) Uani 1 1 d .
C5 C 0.5159(4) 0.2105(3) 0.0092(3) 0.0663(8) Uani 1 1 d .
H5 H 0.6084 0.1950 0.0711 0.080 Uiso 1 1 calc R
C6 C 0.5431(6) 0.3355(4) 0.0051(4) 0.1115(17) Uani 1 1 d .
H6B H 0.4486 0.3520 -0.0517 0.167 Uiso 1 1 calc R
H6C H 0.6422 0.3544 -0.0124 0.167 Uiso 1 1 calc R
H6A H 0.5560 0.3805 0.0766 0.167 Uiso 1 1 calc R
C7 C 0.5021(7) 0.1344(4) -0.0972(4) 0.1142(18) Uani 1 1 d .
H7A H 0.4758 0.0553 -0.0921 0.171 Uiso 1 1 calc R
H7B H 0.6065 0.1468 -0.1097 0.171 Uiso 1 1 calc R
H7C H 0.4151 0.1518 -0.1586 0.171 Uiso 1 1 calc R
O1 O 0.1689(2) 0.11841(15) 0.11437(14) 0.0480(4) Uani 1 1 d .
C2 C 0.0973(4) 0.0948(3) 0.2001(3) 0.0592(7) Uani 1 1 d .
H2 H 0.1591 0.1485 0.2713 0.071 Uiso 1 1 calc R
C4 C 0.1146(6) -0.0264(4) 0.2142(4) 0.1048(15) Uani 1 1 d .
H4B H 0.0499 -0.0787 0.1451 0.157 Uiso 1 1 calc R
H4C H 0.0748 -0.0438 0.2727 0.157 Uiso 1 1 calc R
H4A H 0.2301 -0.0344 0.2338 0.157 Uiso 1 1 calc R
C3 C -0.0800(5) 0.1121(4) 0.1582(4) 0.0924(13) Uani 1 1 d .
H3A H -0.0838 0.1888 0.1438 0.139 Uiso 1 1 calc R
H3B H -0.1298 0.1015 0.2137 0.139 Uiso 1 1 calc R
H3C H -0.1407 0.0573 0.0901 0.139 Uiso 1 1 calc R
N1 N 0.3128(3) 0.33621(16) 0.17305(16) 0.0414(5) Uani 1 1 d .
H1N H 0.3781 0.3755 0.2373 0.050 Uiso 1 1 calc R
C1 C 0.2033(3) 0.3943(2) 0.1096(2) 0.0418(6) Uani 1 1 d .
S2 S 0.05476(10) 0.33306(6) -0.01367(6) 0.0629(2) Uani 1 1 d .
N2 N 0.2201(3) 0.50863(16) 0.14994(16) 0.0420(5) Uani 1 1 d .
H2N H 0.1493 0.5428 0.1073 0.050 Uiso 1 1 calc R
C11 C 0.3317(3) 0.5810(2) 0.24847(19) 0.0403(5) Uani 1 1 d .
C16 C 0.3071(4) 0.6944(2) 0.2700(2) 0.0506(6) Uani 1 1 d .
H16 H 0.2208 0.7209 0.2198 0.061 Uiso 1 1 calc R
C15 C 0.4131(4) 0.7656(2) 0.3667(2) 0.0586(7) Uani 1 1 d .
H15 H 0.3997 0.8418 0.3831 0.070 Uiso 1 1 calc R
C14 C 0.5408(4) 0.7241(2) 0.4405(2) 0.0561(7) Uani 1 1 d .
H14 H 0.6125 0.7712 0.5073 0.067 Uiso 1 1 calc R
C13 C 0.5588(3) 0.6113(2) 0.4123(2) 0.0431(6) Uani 1 1 d .
N12 N 0.4552(3) 0.53941(17) 0.31725(16) 0.0405(5) Uani 1 1 d .
N3 N 0.6893(3) 0.57155(19) 0.48801(17) 0.0468(5) Uani 1 1 d .
C8 C 0.7275(3) 0.4730(2) 0.4638(2) 0.0478(6) Uani 1 1 d .
H8 H 0.6687 0.4267 0.3937 0.057 Uiso 1 1 calc R
C21 C 0.8613(3) 0.4317(2) 0.5438(2) 0.0484(6) Uani 1 1 d .
C22 C 0.9564(4) 0.4984(3) 0.6500(2) 0.0537(7) Uani 1 1 d .
C23 C 1.0788(4) 0.4537(3) 0.7253(2) 0.0709(9) Uani 1 1 d .
H23 H 1.1411 0.4978 0.7959 0.085 Uiso 1 1 calc R
C24 C 1.1081(4) 0.3446(4) 0.6957(3) 0.0732(9) Uani 1 1 d .
H24 H 1.1894 0.3147 0.7463 0.088 Uiso 1 1 calc R
C25 C 1.0168(4) 0.2799(3) 0.5909(3) 0.0637(8) Uani 1 1 d .
C26 C 0.8957(4) 0.3222(3) 0.5155(2) 0.0562(7) Uani 1 1 d .
H26 H 0.8359 0.2774 0.4448 0.067 Uiso 1 1 calc R
O3 O 0.9310(3) 0.6055(2) 0.68230(16) 0.0690(6) Uani 1 1 d .
H3 H 0.8568 0.6223 0.6311 0.104 Uiso 1 1 calc R
Cl1 Cl 1.05589(14) 0.14221(9) 0.55394(11) 0.0962(3) Uani 1 1 d .

loop_
_atom_site_aniso_label
_atom_site_aniso_U_11
_atom_site_aniso_U_22
_atom_site_aniso_U_33
_atom_site_aniso_U_23
_atom_site_aniso_U_13
_atom_site_aniso_U_12
S1 0.0569(5) 0.0528(4) 0.0551(4) 0.0066(3) -0.0012(3) 0.0208(3)
P1 0.0414(4) 0.0352(3) 0.0395(3) 0.0036(2) 0.0088(3) 0.0105(3)
O2 0.0504(11) 0.0502(10) 0.0465(10) 0.0010(8) 0.0175(8) 0.0102(8)
C5 0.057(2) 0.081(2) 0.073(2) 0.0212(17) 0.0325(16) 0.0197(16)
C6 0.119(4) 0.084(3) 0.137(4) -0.004(3) 0.077(3) -0.023(3)
C7 0.167(5) 0.088(3) 0.128(4) 0.005(3) 0.113(4) 0.018(3)
O1 0.0500(11) 0.0431(10) 0.0460(10) 0.0050(8) 0.0135(8) 0.0033(8)
C2 0.0606(19) 0.0577(17) 0.0613(17) 0.0036(14) 0.0286(15) 0.0070(14)
C4 0.126(4) 0.086(3) 0.141(4) 0.064(3) 0.075(3) 0.030(3)
C3 0.064(2) 0.082(3) 0.135(4) 0.003(2) 0.050(2) 0.0063(18)
N1 0.0451(12) 0.0349(10) 0.0361(10) 0.0020(8) 0.0043(9) 0.0113(9)
C1 0.0489(15) 0.0385(13) 0.0383(12) 0.0091(10) 0.0140(11) 0.0112(11)
S2 0.0708(5) 0.0455(4) 0.0482(4) 0.0000(3) -0.0103(3) 0.0198(3)
N2 0.0493(13) 0.0353(11) 0.0382(10) 0.0094(8) 0.0085(9) 0.0124(9)
C11 0.0458(15) 0.0379(13) 0.0384(12) 0.0088(10) 0.0163(11) 0.0053(10)
C16 0.0616(18) 0.0372(13) 0.0505(15) 0.0094(11) 0.0154(13) 0.0104(12)
C15 0.070(2) 0.0366(14) 0.0635(18) 0.0037(13) 0.0175(15) 0.0115(13)
C14 0.0624(19) 0.0475(16) 0.0475(15) -0.0013(12) 0.0127(13) 0.0002(13)
C13 0.0469(15) 0.0436(14) 0.0374(12) 0.0071(10) 0.0154(11) 0.0015(11)
N12 0.0451(12) 0.0398(11) 0.0351(10) 0.0070(8) 0.0127(9) 0.0059(9)
N3 0.0480(13) 0.0498(13) 0.0375(11) 0.0074(9) 0.0109(9) 0.0019(10)
C8 0.0479(16) 0.0518(16) 0.0353(13) 0.0057(11) 0.0087(11) -0.0031(12)
C21 0.0438(15) 0.0575(16) 0.0418(13) 0.0131(12) 0.0135(11) 0.0000(12)
C22 0.0501(17) 0.0690(19) 0.0418(14) 0.0140(13) 0.0166(12) 0.0035(13)
C23 0.056(2) 0.106(3) 0.0417(16) 0.0160(16) 0.0062(13) 0.0083(18)
C24 0.053(2) 0.105(3) 0.066(2) 0.038(2) 0.0156(16) 0.0195(18)
C25 0.0505(19) 0.073(2) 0.073(2) 0.0274(16) 0.0211(15) 0.0136(15)
C26 0.0503(17) 0.0618(18) 0.0540(16) 0.0141(13) 0.0157(13) 0.0043(13)
O3 0.0745(15) 0.0751(15) 0.0445(11) -0.0001(10) 0.0112(10) 0.0057(11)
Cl1 0.0843(7) 0.0820(7) 0.1298(9) 0.0366(6) 0.0341(6) 0.0348(5)

loop_
_atom_type_symbol
_atom_type_description
_atom_type_scat_dispersion_real
_atom_type_scat_dispersion_imag
_atom_type_scat_source
C C 0.0033 0.0016 'International Tables Vol C Tables 4.2.6.8 and 6.1.1.4'
H H 0.0000 0.0000 'International Tables Vol C Tables 4.2.6.8 and 6.1.1.4'
N N 0.0061 0.0033 'International Tables Vol C Tables 4.2.6.8 and 6.1.1.4'
O O 0.0106 0.0060 'International Tables Vol C Tables 4.2.6.8 and 6.1.1.4'
P P 0.1023 0.0942 'International Tables Vol C Tables 4.2.6.8 and 6.1.1.4'
S S 0.1246 0.1234 'International Tables Vol C Tables 4.2.6.8 and 6.1.1.4'
Cl Cl 0.1484 0.1585 'International Tables Vol C Tables 4.2.6.8 and 6.1.1.4'

loop_
_geom_angle_atom_site_label_1
_geom_angle_atom_site_label_2
_geom_angle_atom_site_label_3
_geom_angle
O1 P1 O2 98.35(10)
O1 P1 N1 108.34(10)
O2 P1 N1 107.15(10)
O1 P1 S1 117.27(8)
O2 P1 S1 117.93(8)
N1 P1 S1 107.08(8)
C5 O2 P1 123.06(18)
O2 C5 C7 105.7(3)
O2 C5 C6 110.2(3)
C7 C5 C6 113.0(3)
O2 C5 H5 109.3
C7 C5 H5 109.3
C6 C5 H5 109.3
C5 C6 H6B 109.5
C5 C6 H6C 109.5
H6B C6 H6C 109.5
C5 C6 H6A 109.5
H6B C6 H6A 109.5
H6C C6 H6A 109.5
C5 C7 H7A 109.5
C5 C7 H7B 109.5
H7A C7 H7B 109.5
C5 C7 H7C 109.5
H7A C7 H7C 109.5
H7B C7 H7C 109.5
C2 O1 P1 121.98(17)
O1 C2 C3 106.8(3)
O1 C2 C4 106.9(3)
C3 C2 C4 113.2(3)
O1 C2 H2 110.0
C3 C2 H2 110.0
C4 C2 H2 110.0
C2 C4 H4B 109.5
C2 C4 H4C 109.5
H4B C4 H4C 109.5
C2 C4 H4A 109.5
H4B C4 H4A 109.5
H4C C4 H4A 109.5
C2 C3 H3A 109.5
C2 C3 H3B 109.5
H3A C3 H3B 109.5
C2 C3 H3C 109.5
H3A C3 H3C 109.5
H3B C3 H3C 109.5
C1 N1 P1 129.77(17)
C1 N1 H1N 115.1
P1 N1 H1N 115.1
N1 C1 N2 116.7(2)
N1 C1 S2 123.57(18)
N2 C1 S2 119.77(18)
C1 N2 C11 131.7(2)
C1 N2 H2N 114.1
C11 N2 H2N 114.1
N12 C11 C16 123.0(2)
N12 C11 N2 119.5(2)
C16 C11 N2 117.5(2)
C15 C16 C11 118.2(3)
C15 C16 H16 120.9
C11 C16 H16 120.9
C16 C15 C14 119.9(3)
C16 C15 H15 120.0
C14 C15 H15 120.0
C13 C14 C15 118.3(2)
C13 C14 H14 120.8
C15 C14 H14 120.8
N12 C13 C14 122.7(2)
N12 C13 N3 120.1(2)
C14 C13 N3 117.2(2)
C11 N12 C13 117.8(2)
C8 N3 C13 121.8(2)
N3 C8 C21 121.3(2)
N3 C8 H8 119.3
C21 C8 H8 119.3
C26 C21 C22 118.3(3)
C26 C21 C8 119.6(2)
C22 C21 C8 122.0(3)
O3 C22 C23 118.5(3)
O3 C22 C21 121.5(3)
C23 C22 C21 120.0(3)
C24 C23 C22 120.3(3)
C24 C23 H23 119.9
C22 C23 H23 119.9
C23 C24 C25 119.7(3)
C23 C24 H24 120.1
C25 C24 H24 120.1
C26 C25 C24 120.9(3)
C26 C25 Cl1 119.7(3)
C24 C25 Cl1 119.3(3)
C25 C26 C21 120.7(3)
C25 C26 H26 119.7
C21 C26 H26 119.7
C22 O3 H3 109.5

loop_
_geom_bond_atom_site_label_1
_geom_bond_atom_site_label_2
_geom_bond_distance
S1 P1 1.9259(10)
P1 O1 1.5557(18)
P1 O2 1.5628(18)
P1 N1 1.6855(19)
O2 C5 1.468(3)
C5 C7 1.488(5)
C5 C6 1.492(5)
C5 H5 0.9800
C6 H6B 0.9600
C6 H6C 0.9600
C6 H6A 0.9600
C7 H7A 0.9600
C7 H7B 0.9600
C7 H7C 0.9600
O1 C2 1.472(3)
C2 C3 1.489(5)
C2 C4 1.500(5)
C2 H2 0.9800
C4 H4B 0.9600
C4 H4C 0.9600
C4 H4A 0.9600
C3 H3A 0.9600
C3 H3B 0.9600
C3 H3C 0.9600
N1 C1 1.357(3)
N1 H1N 0.8600
C1 N2 1.357(3)
C1 S2 1.672(2)
N2 C11 1.401(3)
N2 H2N 0.8600
C11 N12 1.337(3)
C11 C16 1.392(3)
C16 C15 1.368(4)
C16 H16 0.9300
C15 C14 1.388(4)
C15 H15 0.9300
C14 C13 1.379(4)
C14 H14 0.9300
C13 N12 1.351(3)
C13 N3 1.404(3)
N3 C8 1.276(3)
C8 C21 1.458(4)
C8 H8 0.9300
C21 C26 1.393(4)
C21 C22 1.403(4)
C22 O3 1.347(4)
C22 C23 1.392(4)
C23 C24 1.374(5)
C23 H23 0.9300
C24 C25 1.375(5)
C24 H24 0.9300
C25 C26 1.370(4)
C25 Cl1 1.740(3)
C26 H26 0.9300
O3 H3 0.8200

loop_
_geom_torsion_atom_site_label_1
_geom_torsion_atom_site_label_2
_geom_torsion_atom_site_label_3
_geom_torsion_atom_site_label_4
_geom_torsion
O1 P1 O2 C5 -164.8(2)
N1 P1 O2 C5 83.0(2)
S1 P1 O2 C5 -37.8(2)
P1 O2 C5 C7 155.7(3)
P1 O2 C5 C6 -81.9(3)
O2 P1 O1 C2 173.52(19)
N1 P1 O1 C2 -75.2(2)
S1 P1 O1 C2 46.1(2)
P1 O1 C2 C3 131.6(2)
P1 O1 C2 C4 -107.0(3)
O1 P1 N1 C1 -54.6(2)
O2 P1 N1 C1 50.6(2)
S1 P1 N1 C1 178.0(2)
P1 N1 C1 N2 -174.17(18)
P1 N1 C1 S2 4.9(3)
N1 C1 N2 C11 -0.5(4)
S2 C1 N2 C11 -179.7(2)
C1 N2 C11 N12 4.9(4)
C1 N2 C11 C16 -174.9(3)
N12 C11 C16 C15 -0.9(4)
N2 C11 C16 C15 178.9(3)
C11 C16 C15 C14 -0.2(4)
C16 C15 C14 C13 1.2(4)
C15 C14 C13 N12 -1.4(4)
C15 C14 C13 N3 179.7(2)
C16 C11 N12 C13 0.8(4)
N2 C11 N12 C13 -179.0(2)
C14 C13 N12 C11 0.4(4)
N3 C13 N12 C11 179.3(2)
N12 C13 N3 C8 8.9(4)
C14 C13 N3 C8 -172.1(3)
C13 N3 C8 C21 -178.9(2)
N3 C8 C21 C26 178.0(3)
N3 C8 C21 C22 -1.1(4)
C26 C21 C22 O3 179.2(2)
C8 C21 C22 O3 -1.7(4)
C26 C21 C22 C23 -1.5(4)
C8 C21 C22 C23 177.6(3)
O3 C22 C23 C24 179.8(3)
C21 C22 C23 C24 0.5(5)
C22 C23 C24 C25 0.5(5)
C23 C24 C25 C26 -0.5(5)
C23 C24 C25 Cl1 179.6(3)
C24 C25 C26 C21 -0.6(5)
Cl1 C25 C26 C21 179.4(2)
C22 C21 C26 C25 1.6(4)
C8 C21 C26 C25 -177.6(3)

_cod_duplicate_entry 7216248
